data_1545708
loop_
_publ_author_name
'Ho, Peter Cheng-Wei'
'Jenkins, Hilary A.'
'Britten, James F.'
'Vargas-Baca, Ignacio'

_publ_section_title
;
 FDHALO17: Building new discrete supramolecular assemblies through the
 interaction of iso-tellurazole N-oxides with Lewis acids and bases
;
_journal_name_full 'Faraday Discuss.'
_journal_paper_doi 10.1039/C7FD00075H
_journal_year 2017
_chemical_formula_moiety 'C10 H9 B F3 N O Te'
_chemical_formula_sum 'C10 H9 B F3 N O Te'
_chemical_formula_weight 354.59
_space_group_crystal_system monoclinic
_space_group_IT_number 14
_space_group_name_Hall '-P 2yn'
_space_group_name_H-M_alt 'P 1 21/n 1'
_symmetry_space_group_name_Hall '-P 2yn'
_symmetry_space_group_name_H-M 'P 1 21/n 1'
_atom_sites_solution_hydrogens geom
_atom_sites_solution_primary direct
_audit_creation_date 2016-06-01
_audit_creation_method
;
Olex2 1.2
(compiled 2016.02.19 svn.r3266 for OlexSys, GUI svn.r5155)
;
_audit_update_record
;
2017-02-15 deposited with the CCDC.
2017-04-07 downloaded from the CCDC.
;
_cell_angle_alpha 90
_cell_angle_beta 95.552(4)
_cell_angle_gamma 90
_cell_formula_units_Z 4
_cell_length_a 8.0270(19)
_cell_length_b 7.1053(17)
_cell_length_c 19.994(5)
_cell_measurement_reflns_used 2309
_cell_measurement_temperature 99(2)
_cell_measurement_theta_max 24.10
_cell_measurement_theta_min 3.04
_cell_volume 1135.0(5)
_computing_molecular_graphics 'Olex2 (Dolomanov et al., 2009)'
_computing_publication_material 'Olex2 (Dolomanov et al., 2009)'
_computing_structure_refinement 'ShelXL (Sheldrick, 2015)'
_computing_structure_solution 'ShelXT (Sheldrick, 2015)'
_diffrn_ambient_temperature 99.15
_diffrn_measured_fraction_theta_full 0.998
_diffrn_measured_fraction_theta_max 0.959
_diffrn_measurement_device_type 'Bruker APEX-II CCD'
_diffrn_measurement_method '\f and \w scans'
_diffrn_radiation_type MoK\a
_diffrn_radiation_wavelength 0.71073
_diffrn_reflns_av_R_equivalents 0.0536
_diffrn_reflns_av_unetI/netI 0.0715
_diffrn_reflns_Laue_measured_fraction_full 0.998
_diffrn_reflns_Laue_measured_fraction_max 0.959
_diffrn_reflns_limit_h_max 11
_diffrn_reflns_limit_h_min -10
_diffrn_reflns_limit_k_max 10
_diffrn_reflns_limit_k_min -10
_diffrn_reflns_limit_l_max 26
_diffrn_reflns_limit_l_min -27
_diffrn_reflns_number 14832
_diffrn_reflns_point_group_measured_fraction_full 0.998
_diffrn_reflns_point_group_measured_fraction_max 0.959
_diffrn_reflns_theta_full 26.000
_diffrn_reflns_theta_max 30.435
_diffrn_reflns_theta_min 3.044
_diffrn_standards_number 0
_exptl_absorpt_coefficient_mu 2.641
_exptl_absorpt_correction_T_max 1.0000
_exptl_absorpt_correction_T_min 0.7013
_exptl_absorpt_correction_type multi-scan
_exptl_absorpt_process_details 'SADABS-2014/4 (Bruker,2014/4) was used for absorption correction.'
_exptl_crystal_colour yellow
_exptl_crystal_colour_primary yellow
_exptl_crystal_density_diffrn 2.075
_exptl_crystal_description needle
_exptl_crystal_F_000 672
_exptl_crystal_size_max 0.468
_exptl_crystal_size_mid 0.017
_exptl_crystal_size_min 0.012
_refine_diff_density_max 1.070
_refine_diff_density_min -1.421
_refine_diff_density_rms 0.157
_refine_ls_extinction_method none
_refine_ls_goodness_of_fit_ref 1.036
_refine_ls_hydrogen_treatment constr
_refine_ls_matrix_type full
_refine_ls_number_parameters 155
_refine_ls_number_reflns 3303
_refine_ls_number_restraints 0
_refine_ls_restrained_S_all 1.036
_refine_ls_R_factor_all 0.0633
_refine_ls_R_factor_gt 0.0380
_refine_ls_shift/su_max 0.001
_refine_ls_shift/su_mean 0.000
_refine_ls_structure_factor_coef Fsqd
_refine_ls_weighting_details 'w=1/[\s^2^(Fo^2^)+(0.0275P)^2^+0.5175P] where P=(Fo^2^+2Fc^2^)/3'
_refine_ls_weighting_scheme calc
_refine_ls_wR_factor_gt 0.0841
_refine_ls_wR_factor_ref 0.0908
_reflns_Friedel_coverage 0.000
_reflns_number_gt 2412
_reflns_number_total 3303
_reflns_threshold_expression 'I > 2\s(I)'
_cod_data_source_file c7fd00075h2.cif
_cod_data_source_block prelim_a
_cod_database_code 1545708
_shelx_space_group_comment
;
The symmetry employed for this shelxl refinement is uniquely defined
by the following loop, which should always be used as a source of
symmetry information in preference to the above space-group names.
They are only intended as comments.
;
_olex2_refinement_description
;
1. Fixed Uiso
 At 1.2 times of:
  All C(H) groups
 At 1.5 times of:
  All C(H,H,H) groups
2.a Aromatic/amide H refined with riding coordinates:
 C2(H2), C6(H6), C7(H7), C8(H8), C9(H9), C10(H10)
2.b Idealised Me refined as rotating group:
 C4(H4A,H4B,H4C)
;
_shelx_shelxl_version_number 2014/7
_olex2_submission_special_instructions 'No special instructions were received'

loop_
_space_group_symop_operation_xyz
'x, y, z'
'-x+1/2, y+1/2, -z+1/2'
'-x, -y, -z'
'x-1/2, -y-1/2, z-1/2'

loop_
_atom_site_label
_atom_site_type_symbol
_atom_site_fract_x
_atom_site_fract_y
_atom_site_fract_z
_atom_site_U_iso_or_equiv
_atom_site_adp_type
_atom_site_occupancy
_atom_site_site_symmetry_order
_atom_site_calc_flag
_atom_site_refinement_flags_posn
Te1 Te 0.61066(3) 0.51144(3) 0.25560(2) 0.01575(9) Uani 1 1 d .
O1 O 0.6268(3) 0.4797(4) 0.10387(13) 0.0187(6) Uani 1 1 d .
N1 N 0.5320(4) 0.4487(4) 0.15632(16) 0.0161(6) Uani 1 1 d .
B1 B 0.8031(6) 0.4172(6) 0.1159(2) 0.0170(9) Uani 1 1 d .
F1 F 0.8110(3) 0.2194(3) 0.12043(11) 0.0240(5) Uani 1 1 d .
F2 F 0.8755(3) 0.4919(3) 0.17663(12) 0.0230(5) Uani 1 1 d .
F3 F 0.8814(3) 0.4807(3) 0.06257(12) 0.0244(5) Uani 1 1 d .
C3 C 0.3720(5) 0.4105(5) 0.14374(18) 0.0156(7) Uani 1 1 d .
C2 C 0.2826(5) 0.4004(5) 0.20215(19) 0.0175(8) Uani 1 1 d .
H2 H 0.1669 0.3697 0.1979 0.021 Uiso 1 1 calc R
C1 C 0.3637(5) 0.4349(5) 0.2635(2) 0.0158(7) Uani 1 1 d .
C4 C 0.2944(5) 0.3764(5) 0.07390(19) 0.0188(8) Uani 1 1 d .
H4A H 0.3738 0.4113 0.0417 0.028 Uiso 1 1 calc GR
H4B H 0.1928 0.4527 0.0656 0.028 Uiso 1 1 calc GR
H4C H 0.2657 0.2429 0.0685 0.028 Uiso 1 1 calc GR
C5 C 0.2923(5) 0.4181(5) 0.32842(19) 0.0166(8) Uani 1 1 d .
C6 C 0.3957(5) 0.3807(5) 0.38801(19) 0.0186(8) Uani 1 1 d .
H6 H 0.5134 0.3721 0.3866 0.022 Uiso 1 1 calc R
C7 C 0.3282(5) 0.3565(5) 0.4484(2) 0.0214(8) Uani 1 1 d .
H7 H 0.3991 0.3313 0.4882 0.026 Uiso 1 1 calc R
C8 C 0.1559(5) 0.3689(5) 0.4506(2) 0.0213(9) Uani 1 1 d .
H8 H 0.1090 0.3503 0.4920 0.026 Uiso 1 1 calc R
C9 C 0.0530(5) 0.4084(5) 0.3931(2) 0.0211(9) Uani 1 1 d .
H9 H -0.0643 0.4186 0.3952 0.025 Uiso 1 1 calc R
C10 C 0.1189(5) 0.4331(5) 0.3322(2) 0.0174(8) Uani 1 1 d .
H10 H 0.0467 0.4603 0.2929 0.021 Uiso 1 1 calc R

loop_
_atom_site_aniso_label
_atom_site_aniso_U_11
_atom_site_aniso_U_22
_atom_site_aniso_U_33
_atom_site_aniso_U_23
_atom_site_aniso_U_13
_atom_site_aniso_U_12
Te1 0.01456(13) 0.02210(14) 0.01076(13) -0.00043(10) 0.00209(9) 0.00035(10)
O1 0.0163(13) 0.0278(14) 0.0126(13) 0.0037(11) 0.0043(11) 0.0023(11)
N1 0.0153(16) 0.0215(15) 0.0120(16) 0.0015(12) 0.0046(13) 0.0019(12)
B1 0.019(2) 0.023(2) 0.010(2) 0.0002(17) 0.0041(17) 0.0018(17)
F1 0.0320(14) 0.0267(12) 0.0137(11) 0.0002(9) 0.0047(10) 0.0075(10)
F2 0.0197(11) 0.0341(13) 0.0149(12) -0.0039(10) 0.0001(9) -0.0012(10)
F3 0.0212(12) 0.0377(14) 0.0151(12) 0.0018(10) 0.0063(9) 0.0001(10)
C3 0.0175(19) 0.0173(17) 0.0118(19) -0.0005(14) 0.0011(15) 0.0031(14)
C2 0.019(2) 0.0169(18) 0.017(2) -0.0008(14) 0.0031(16) -0.0027(14)
C1 0.0127(18) 0.0174(16) 0.018(2) 0.0003(15) 0.0032(15) 0.0005(13)
C4 0.020(2) 0.0226(18) 0.0136(19) 0.0007(15) 0.0016(16) -0.0012(15)
C5 0.020(2) 0.0135(16) 0.018(2) -0.0012(14) 0.0073(16) -0.0016(14)
C6 0.017(2) 0.0224(18) 0.017(2) 0.0010(15) 0.0041(16) 0.0000(15)
C7 0.029(2) 0.0199(18) 0.016(2) 0.0033(15) 0.0039(17) -0.0007(16)
C8 0.030(2) 0.0180(18) 0.017(2) -0.0004(15) 0.0101(18) -0.0039(16)
C9 0.019(2) 0.0231(19) 0.024(2) -0.0040(16) 0.0128(17) -0.0032(15)
C10 0.018(2) 0.0201(17) 0.0148(19) -0.0027(15) 0.0035(15) -0.0020(14)

loop_
_atom_type_symbol
_atom_type_description
_atom_type_scat_dispersion_real
_atom_type_scat_dispersion_imag
_atom_type_scat_source
C C 0.0033 0.0016 'International Tables Vol C Tables 4.2.6.8 and 6.1.1.4'
H H 0.0000 0.0000 'International Tables Vol C Tables 4.2.6.8 and 6.1.1.4'
B B 0.0013 0.0007 'International Tables Vol C Tables 4.2.6.8 and 6.1.1.4'
F F 0.0171 0.0103 'International Tables Vol C Tables 4.2.6.8 and 6.1.1.4'
N N 0.0061 0.0033 'International Tables Vol C Tables 4.2.6.8 and 6.1.1.4'
O O 0.0106 0.0060 'International Tables Vol C Tables 4.2.6.8 and 6.1.1.4'
Te Te -0.5308 1.6751 'International Tables Vol C Tables 4.2.6.8 and 6.1.1.4'

loop_
_geom_angle_atom_site_label_1
_geom_angle_atom_site_label_2
_geom_angle_atom_site_label_3
_geom_angle
N1 Te1 C1 79.16(14)
N1 O1 B1 114.9(3)
O1 N1 Te1 123.9(2)
C3 N1 Te1 115.5(3)
C3 N1 O1 119.4(3)
F1 B1 O1 110.2(3)
F2 B1 O1 109.7(3)
F2 B1 F1 108.0(3)
F3 B1 O1 106.3(3)
F3 B1 F1 111.0(3)
F3 B1 F2 111.6(3)
N1 C3 C2 114.4(3)
N1 C3 C4 121.7(3)
C2 C3 C4 123.9(3)
C3 C2 H2 120.2
C1 C2 C3 119.7(4)
C1 C2 H2 120.2
C2 C1 Te1 110.9(3)
C2 C1 C5 126.1(4)
C5 C1 Te1 123.0(3)
C3 C4 H4A 109.5
C3 C4 H4B 109.5
C3 C4 H4C 109.5
H4A C4 H4B 109.5
H4A C4 H4C 109.5
H4B C4 H4C 109.5
C6 C5 C1 120.8(3)
C10 C5 C1 120.9(4)
C10 C5 C6 118.3(3)
C5 C6 H6 119.6
C7 C6 C5 120.9(4)
C7 C6 H6 119.6
C6 C7 H7 120.1
C6 C7 C8 119.8(4)
C8 C7 H7 120.1
C7 C8 H8 119.9
C9 C8 C7 120.2(4)
C9 C8 H8 119.9
C8 C9 H9 119.6
C8 C9 C10 120.7(4)
C10 C9 H9 119.6
C5 C10 H10 119.9
C9 C10 C5 120.1(4)
C9 C10 H10 119.9

loop_
_geom_bond_atom_site_label_1
_geom_bond_atom_site_label_2
_geom_bond_distance
Te1 N1 2.072(3)
Te1 C1 2.076(4)
O1 N1 1.372(4)
O1 B1 1.481(5)
N1 C3 1.312(5)
B1 F1 1.410(5)
B1 F2 1.400(5)
B1 F3 1.365(5)
C3 C2 1.431(5)
C3 C4 1.493(5)
C2 H2 0.9500
C2 C1 1.355(5)
C1 C5 1.473(5)
C4 H4A 0.9800
C4 H4B 0.9800
C4 H4C 0.9800
C5 C6 1.410(5)
C5 C10 1.406(5)
C6 H6 0.9500
C6 C7 1.381(5)
C7 H7 0.9500
C7 C8 1.391(6)
C8 H8 0.9500
C8 C9 1.378(6)
C9 H9 0.9500
C9 C10 1.384(5)
C10 H10 0.9500

loop_
_geom_torsion_atom_site_label_1
_geom_torsion_atom_site_label_2
_geom_torsion_atom_site_label_3
_geom_torsion_atom_site_label_4
_geom_torsion
Te1 N1 C3 C2 -5.9(4)
Te1 N1 C3 C4 175.5(3)
Te1 C1 C5 C6 -25.0(5)
Te1 C1 C5 C10 157.0(3)
O1 N1 C3 C2 -173.8(3)
O1 N1 C3 C4 7.7(5)
N1 O1 B1 F1 67.2(4)
N1 O1 B1 F2 -51.6(4)
N1 O1 B1 F3 -172.4(3)
N1 C3 C2 C1 1.9(5)
B1 O1 N1 Te1 46.0(4)
B1 O1 N1 C3 -147.2(3)
C3 C2 C1 Te1 3.0(4)
C3 C2 C1 C5 -175.8(3)
C2 C1 C5 C6 153.6(4)
C2 C1 C5 C10 -24.4(6)
C1 C5 C6 C7 -177.0(3)
C1 C5 C10 C9 177.0(3)
C4 C3 C2 C1 -179.6(3)
C5 C6 C7 C8 0.0(6)
C6 C5 C10 C9 -1.0(5)
C6 C7 C8 C9 -1.0(6)
C7 C8 C9 C10 1.0(6)
C8 C9 C10 C5 0.0(6)
C10 C5 C6 C7 1.0(5)
